data_7039434
loop_
_publ_author_name
'Duan, Yu-Lai'
'He, Jia-Xuan'
'Wang, Wei'
'Zhou, Jing-Jing'
'Huang, Yong'
'Yang, Ying'

_publ_section_title
;
 Synthesis and characterization of dinuclear rare-earth complexes
 supported by amine-bridged bis(phenolate) ligands and their catalytic
 activity for the ring-opening polymerization of l-lactide.
;
_journal_issue 26
_journal_name_full 'Dalton transactions (Cambridge, England : 2003)'
_journal_page_first 10807
_journal_page_last 10820
_journal_paper_doi 10.1039/c6dt01486k
_journal_volume 45
_journal_year 2016
_chemical_formula_moiety 'C80 H104 N2 O12 Sm2, C5 Cl2, 2(C Cl2), C H2 Cl2'
_chemical_formula_sum 'C88 H106 Cl8 N2 O12 Sm2'
_chemical_formula_weight 1968.05
_chemical_name_systematic
; 
 ? 
;
_space_group_IT_number 2
_symmetry_cell_setting triclinic
_symmetry_space_group_name_Hall '-P 1'
_symmetry_space_group_name_H-M 'P -1'
_atom_sites_solution_hydrogens geom
_atom_sites_solution_primary direct
_atom_sites_solution_secondary difmap
_audit_creation_method SHELXL-97
_audit_update_record
;
2016-04-01 deposited with the CCDC.
2016-06-02 downloaded from the CCDC.
;
_cell_angle_alpha 93.544(3)
_cell_angle_beta 105.338(3)
_cell_angle_gamma 119.336(4)
_cell_formula_units_Z 1
_cell_length_a 14.5079(6)
_cell_length_b 14.6548(5)
_cell_length_c 14.7086(5)
_cell_measurement_reflns_used 4501
_cell_measurement_temperature 293(2)
_cell_measurement_theta_max 29.2386
_cell_measurement_theta_min 3.4122
_cell_volume 2560.0(2)
_computing_cell_refinement 'Bruker XSCANS'
_computing_data_collection 'Bruker XSCANS'
_computing_data_reduction 'Bruker SHELXTL'
_computing_molecular_graphics 'Bruker SHELXTL'
_computing_publication_material 'Bruker SHELXTL'
_computing_structure_refinement 'SHELXL-97 (Sheldrick, 1997)'
_computing_structure_solution 'SHELXS-97 (Sheldrick, 1990)'
_diffrn_ambient_temperature 293(2)
_diffrn_measured_fraction_theta_full 0.997
_diffrn_measured_fraction_theta_max 0.997
_diffrn_measurement_device_type 'SuperNova, Dual, Cu at zero, Eos'
_diffrn_measurement_method '\w scans'
_diffrn_radiation_monochromator graphite
_diffrn_radiation_source 'fine-focus sealed tube'
_diffrn_radiation_type MoK\a
_diffrn_radiation_wavelength 0.71073
_diffrn_reflns_av_R_equivalents 0.0463
_diffrn_reflns_av_sigmaI/netI 0.0820
_diffrn_reflns_limit_h_max 17
_diffrn_reflns_limit_h_min -15
_diffrn_reflns_limit_k_max 17
_diffrn_reflns_limit_k_min -17
_diffrn_reflns_limit_l_max 17
_diffrn_reflns_limit_l_min -17
_diffrn_reflns_number 18155
_diffrn_reflns_theta_full 25.50
_diffrn_reflns_theta_max 25.50
_diffrn_reflns_theta_min 3.41
_exptl_absorpt_coefficient_mu 1.396
_exptl_absorpt_correction_T_max 1.00000
_exptl_absorpt_correction_T_min 0.98043
_exptl_absorpt_correction_type multi-scan
_exptl_crystal_colour 'Pale yellow'
_exptl_crystal_density_diffrn 1.277
_exptl_crystal_density_method 'not measured'
_exptl_crystal_description block
_exptl_crystal_F_000 1004
_exptl_crystal_size_max 0.18
_exptl_crystal_size_mid 0.16
_exptl_crystal_size_min 0.15
_refine_diff_density_max 1.394
_refine_diff_density_min -1.483
_refine_diff_density_rms 0.127
_refine_ls_extinction_method none
_refine_ls_goodness_of_fit_ref 1.017
_refine_ls_hydrogen_treatment mixed
_refine_ls_matrix_type full
_refine_ls_number_parameters 613
_refine_ls_number_reflns 9507
_refine_ls_number_restraints 1111
_refine_ls_restrained_S_all 1.015
_refine_ls_R_factor_all 0.0725
_refine_ls_R_factor_gt 0.0569
_refine_ls_shift/su_max 0.001
_refine_ls_shift/su_mean 0.000
_refine_ls_structure_factor_coef Fsqd
_refine_ls_weighting_details 'calc w=1/[\s^2^(Fo^2^)+(0.0200P)^2^+14.0000P] where P=(Fo^2^+2Fc^2^)/3'
_refine_ls_weighting_scheme calc
_refine_ls_wR_factor_gt 0.1228
_refine_ls_wR_factor_ref 0.1297
_reflns_number_gt 7825
_reflns_number_total 9507
_reflns_threshold_expression >2sigma(I)
_cod_data_source_file c6dt01486k1.cif
_cod_data_source_block hy107
_cod_depositor_comments
;
The following automatic conversions were performed:

'_symmetry_cell_setting' value 'Triclinic' changed to 'triclinic'
according to
/usr/data/users/saulius/crontab/automatic-downloads/rss-feeds/RSC/lib/dictionaries/cif_core.dic
dictionary named 'cif_core.dic' version 2.4.2 from 2011-04-26.

Automatic conversion script
Id: cif_fix_values 4268 2015-11-12 08:31:59Z antanas 

 Adding full bibliography for 7039431--7039442.cif.
;
_cod_original_cell_volume 2560.03(16)
_cod_database_code 7039434

loop_
_symmetry_equiv_pos_as_xyz
'x, y, z'
'-x, -y, -z'

loop_
_atom_site_label
_atom_site_type_symbol
_atom_site_fract_x
_atom_site_fract_y
_atom_site_fract_z
_atom_site_U_iso_or_equiv
_atom_site_adp_type
_atom_site_occupancy
_atom_site_symmetry_multiplicity
_atom_site_calc_flag
_atom_site_refinement_flags
_atom_site_disorder_assembly
_atom_site_disorder_group
Sm1 Sm 0.41295(3) 0.10360(2) 0.57073(2) 0.02656(10) Uani 1 1 d . . .
O1 O 0.3479(3) 0.1247(3) 0.6846(3) 0.0307(9) Uani 1 1 d . . .
O2 O 0.5575(3) 0.2665(3) 0.5952(3) 0.0318(9) Uani 1 1 d . . .
O3 O 0.4555(3) -0.0341(3) 0.5761(3) 0.0308(9) Uani 1 1 d . . .
O4 O 0.6014(4) -0.0538(3) 0.5942(3) 0.0338(10) Uani 1 1 d . . .
O5 O 0.2265(4) -0.0764(3) 0.5222(3) 0.0456(12) Uani 1 1 d . . .
O6 O 0.2805(4) 0.1486(4) 0.4674(3) 0.0542(13) Uani 1 1 d . . .
N1 N 0.5628(4) 0.1306(3) 0.7313(3) 0.0251(10) Uani 1 1 d . . .
C1 C 0.3774(5) 0.1523(5) 0.7806(4) 0.0341(12) Uani 1 1 d U . .
C2 C 0.3413(6) 0.2105(5) 0.8269(4) 0.0379(13) Uani 1 1 d U . .
C3 C 0.3783(6) 0.2353(5) 0.9276(5) 0.0409(13) Uani 1 1 d U . .
H3A H 0.3537 0.2723 0.9580 0.049 Uiso 1 1 calc R . .
C4 C 0.4498(6) 0.2082(5) 0.9856(4) 0.0371(13) Uani 1 1 d U . .
C5 C 0.4867(5) 0.1546(5) 0.9396(4) 0.0354(12) Uani 1 1 d U . .
H5A H 0.5362 0.1372 0.9764 0.042 Uiso 1 1 calc R . .
C6 C 0.4511(5) 0.1259(5) 0.8389(4) 0.0302(11) Uani 1 1 d U . .
C7 C 0.4957(5) 0.0699(4) 0.7921(4) 0.0296(12) Uani 1 1 d U . .
H7A H 0.4328 0.0010 0.7517 0.036 Uiso 1 1 calc R . .
H7B H 0.5425 0.0559 0.8424 0.036 Uiso 1 1 calc R . .
C8 C 0.6428(5) 0.2456(4) 0.7833(4) 0.0285(11) Uani 1 1 d U . .
H8A H 0.6906 0.2484 0.8450 0.034 Uiso 1 1 calc R . .
H8B H 0.5999 0.2755 0.7969 0.034 Uiso 1 1 calc R . .
C9 C 0.7161(5) 0.3154(4) 0.7308(4) 0.0282(11) Uani 1 1 d U . .
C10 C 0.8326(5) 0.3753(5) 0.7782(5) 0.0360(12) Uani 1 1 d U . .
H10A H 0.8626 0.3650 0.8380 0.043 Uiso 1 1 calc R . .
C11 C 0.9040(5) 0.4497(5) 0.7374(5) 0.0396(13) Uani 1 1 d U . .
C12 C 0.8544(6) 0.4620(5) 0.6486(5) 0.0395(13) Uani 1 1 d U . .
H12A H 0.9012 0.5131 0.6214 0.047 Uiso 1 1 calc R . .
C13 C 0.7398(5) 0.4036(5) 0.5971(4) 0.0334(12) Uani 1 1 d U . .
C14 C 0.6681(5) 0.3268(4) 0.6390(4) 0.0290(11) Uani 1 1 d U . .
C15 C 0.6238(5) 0.0821(4) 0.7082(4) 0.0305(12) Uani 1 1 d U . .
H15A H 0.6479 0.0561 0.7633 0.037 Uiso 1 1 calc R . .
H15B H 0.6906 0.1370 0.6977 0.037 Uiso 1 1 calc R . .
C16 C 0.5546(5) -0.0096(4) 0.6200(4) 0.0274(12) Uani 1 1 d U . .
C17 C 0.2658(6) 0.2456(6) 0.7668(5) 0.0489(15) Uani 1 1 d U . .
C18 C 0.3241(8) 0.3190(7) 0.7064(6) 0.070(2) Uani 1 1 d U . .
H18A H 0.3937 0.3806 0.7481 0.104 Uiso 1 1 calc R . .
H18B H 0.2768 0.3419 0.6704 0.104 Uiso 1 1 calc R . .
H18C H 0.3390 0.2810 0.6624 0.104 Uiso 1 1 calc R . .
C19 C 0.1543(7) 0.1464(7) 0.7044(6) 0.071(2) Uani 1 1 d U . .
H19A H 0.1677 0.1043 0.6631 0.106 Uiso 1 1 calc R . .
H19B H 0.1073 0.1681 0.6655 0.106 Uiso 1 1 calc R . .
H19C H 0.1175 0.1042 0.7454 0.106 Uiso 1 1 calc R . .
C20 C 0.2414(8) 0.3110(7) 0.8313(6) 0.077(2) Uani 1 1 d U . .
H20A H 0.3107 0.3746 0.8706 0.115 Uiso 1 1 calc R . .
H20B H 0.2050 0.2685 0.8722 0.115 Uiso 1 1 calc R . .
H20C H 0.1932 0.3309 0.7915 0.115 Uiso 1 1 calc R . .
C21 C 0.4896(6) 0.2425(5) 1.0963(5) 0.0436(15) Uani 1 1 d U . .
C22 C 0.3902(8) 0.1978(7) 1.1309(6) 0.080(3) Uani 1 1 d U . .
H22A H 0.3415 0.2220 1.1008 0.120 Uiso 1 1 calc R . .
H22B H 0.4160 0.2221 1.1999 0.120 Uiso 1 1 calc R . .
H22C H 0.3498 0.1207 1.1140 0.120 Uiso 1 1 calc R . .
C23 C 0.5596(7) 0.3639(6) 1.1275(5) 0.063(2) Uani 1 1 d U . .
H23A H 0.5153 0.3929 1.0986 0.095 Uiso 1 1 calc R . .
H23B H 0.6240 0.3903 1.1070 0.095 Uiso 1 1 calc R . .
H23C H 0.5841 0.3854 1.1967 0.095 Uiso 1 1 calc R . .
C24 C 0.5653(8) 0.2020(6) 1.1459(5) 0.066(2) Uani 1 1 d U . .
H24A H 0.5882 0.2246 1.2149 0.099 Uiso 1 1 calc R . .
H24B H 0.6305 0.2312 1.1264 0.099 Uiso 1 1 calc R . .
H24C H 0.5245 0.1250 1.1274 0.099 Uiso 1 1 calc R . .
C25 C 1.0314(7) 0.5174(6) 0.7917(6) 0.0628(17) Uani 1 1 d U . .
C26 C 1.0733(9) 0.4415(8) 0.8093(8) 0.095(2) Uani 1 1 d U . .
H26A H 1.0588 0.4003 0.7484 0.143 Uiso 1 1 calc R B .
H26B H 1.0351 0.3939 0.8465 0.143 Uiso 1 1 calc R . .
H26C H 1.1527 0.4822 0.8443 0.143 Uiso 1 1 calc R . .
C27 C 1.0941(8) 0.5920(9) 0.7372(8) 0.112(4) Uani 1 1 d U . .
H27A H 1.0810 0.5518 0.6763 0.169 Uiso 1 1 calc R B .
H27B H 1.1730 0.6313 0.7740 0.169 Uiso 1 1 calc R . .
H27C H 1.0691 0.6413 0.7260 0.169 Uiso 1 1 calc R . .
C28 C 1.0569(8) 0.5826(8) 0.8877(7) 0.093(3) Uani 1 1 d U . .
H28A H 1.1367 0.6241 0.9206 0.140 Uiso 1 1 calc R B .
H28B H 1.0212 0.5353 0.9262 0.140 Uiso 1 1 calc R . .
H28C H 1.0292 0.6300 0.8776 0.140 Uiso 1 1 calc R . .
C29 C 0.6911(6) 0.4236(5) 0.4994(5) 0.0430(15) Uani 1 1 d U . .
C30 C 0.6119(6) 0.4616(6) 0.5080(5) 0.0555(19) Uani 1 1 d U . .
H30A H 0.5532 0.4086 0.5276 0.083 Uiso 1 1 calc R B .
H30B H 0.5796 0.4718 0.4465 0.083 Uiso 1 1 calc R . .
H30C H 0.6533 0.5284 0.5554 0.083 Uiso 1 1 calc R . .
C31 C 0.6280(7) 0.3213(6) 0.4199(5) 0.057(2) Uani 1 1 d U . .
H31A H 0.5692 0.2649 0.4370 0.086 Uiso 1 1 calc R B .
H31B H 0.6792 0.3001 0.4126 0.086 Uiso 1 1 calc R . .
H31C H 0.5959 0.3344 0.3600 0.086 Uiso 1 1 calc R . .
C32 C 0.7840(7) 0.5116(6) 0.4681(6) 0.062(2) Uani 1 1 d U . .
H32A H 0.8353 0.4901 0.4621 0.093 Uiso 1 1 calc R B .
H32B H 0.8239 0.5779 0.5159 0.093 Uiso 1 1 calc R . .
H32C H 0.7504 0.5215 0.4069 0.093 Uiso 1 1 calc R . .
C33 C 0.1899(8) -0.1703(7) 0.4506(7) 0.079(2) Uani 1 1 d U B .
H33A H 0.2315 -0.1764 0.4147 0.095 Uiso 1 1 calc R A 1
C34 C 0.1143(18) -0.2634(15) 0.5022(18) 0.080(4) Uani 0.50 1 d PU B 2
H34A H 0.0611 -0.3316 0.4559 0.096 Uiso 0.50 1 calc PR B 2
H34B H 0.1617 -0.2734 0.5557 0.096 Uiso 0.50 1 calc PR B 2
C34' C 0.0782(17) -0.2528(15) 0.4442(15) 0.077(4) Uani 0.50 1 d PU B 1
H34C H 0.0594 -0.3243 0.4171 0.093 Uiso 0.50 1 calc PR B 1
H34D H 0.0210 -0.2395 0.4088 0.093 Uiso 0.50 1 calc PR B 1
C35 C 0.0564(17) -0.2161(15) 0.5363(17) 0.075(4) Uani 0.50 1 d PU B 2
H35A H -0.0082 -0.2281 0.4841 0.091 Uiso 0.50 1 calc PR B 2
H35B H 0.0324 -0.2455 0.5888 0.091 Uiso 0.50 1 calc PR B 2
C35' C 0.1017(18) -0.2316(17) 0.5575(18) 0.082(4) Uani 0.50 1 d PU B 1
H35D H 0.0654 -0.2817 0.5911 0.098 Uiso 0.50 1 calc PR B 1
C36 C 0.1435(17) -0.1027(15) 0.5691(16) 0.075(3) Uani 0.50 1 d PU B 2
H36A H 0.1098 -0.0598 0.5546 0.090 Uiso 0.50 1 calc PR B 2
H36B H 0.1796 -0.0855 0.6387 0.090 Uiso 0.50 1 calc PR B 2
C36' C 0.1844(17) -0.1270(15) 0.5962(16) 0.078(4) Uani 0.50 1 d PU B 1
H36C H 0.2104 -0.0926 0.6608 0.093 Uiso 0.50 1 calc PR B 1
C37 C 0.291(3) 0.242(3) 0.456(3) 0.087(4) Uani 0.30 1 d PU B 1
C37' C 0.3140(13) 0.2188(12) 0.3962(11) 0.086(3) Uani 0.70 1 d PU B 1
C38 C 0.2024(19) 0.1426(18) 0.3043(16) 0.095(4) Uani 0.50 1 d PU B 1
C38' C 0.2090(19) 0.2194(17) 0.3485(15) 0.087(3) Uani 0.50 1 d PU B 1
C39 C 0.1266(11) 0.1560(11) 0.3931(9) 0.116(3) Uani 1 1 d U B 1
C40' C 0.1635(19) 0.0957(17) 0.4577(16) 0.088(3) Uani 0.50 1 d PU B 1
C40 C 0.166(2) 0.0599(18) 0.3746(17) 0.101(3) Uani 0.50 1 d PU B 1
C41 C 0.2106(7) -0.0500(7) 0.8954(6) 0.078(2) Uani 1 1 d U . .
C47 C 0.002(2) -0.1795(19) 1.0536(17) 0.108(7) Uani 0.50 1 d PU . .
H47A H -0.0537 -0.2554 1.0407 0.130 Uiso 0.50 1 calc PR . .
H47B H 0.0439 -0.1708 1.0094 0.130 Uiso 0.50 1 calc PR . .
Cl1 Cl 0.0797(2) -0.1322(2) 0.8127(2) 0.1093(10) Uani 1 1 d . C .
Cl2 Cl 0.2545(4) -0.1095(3) 0.9803(3) 0.0926(13) Uani 0.80 1 d P C 1
Cl2' Cl 0.269(2) -0.1182(15) 0.905(3) 0.205(15) Uani 0.20 1 d P C 1
Cl5 Cl 0.0847(6) -0.1443(8) 1.1584(6) 0.166(4) Uani 0.50 1 d P . .
Cl6 Cl -0.0619(12) -0.1135(11) 1.0304(11) 0.262(7) Uani 0.50 1 d P . .
C43 C 0.361(3) 0.505(4) 1.106(3) 0.090(5) Uani 0.50 1 d PU D 1
C48 C 0.356(2) 0.4864(18) 1.2045(15) 0.086(4) Uani 0.50 1 d PU D 1
Cl3 Cl 0.317(2) 0.3843(13) 1.2136(11) 0.350(13) Uani 0.50 1 d P D 1
C45 C 0.251(2) 0.431(2) 1.1802(15) 0.088(4) Uani 0.50 1 d PU D 1
Cl4 Cl 0.3163(14) 0.5068(10) 1.0801(7) 0.176(7) Uani 0.50 1 d P D 1
C42 C 0.201(2) 0.417(2) 1.0755(16) 0.096(4) Uani 0.50 1 d PU D 1
C44 C 0.184(2) 0.336(2) 1.1156(18) 0.102(5) Uani 0.50 1 d PU D 1

loop_
_atom_site_aniso_label
_atom_site_aniso_U_11
_atom_site_aniso_U_22
_atom_site_aniso_U_33
_atom_site_aniso_U_23
_atom_site_aniso_U_13
_atom_site_aniso_U_12
Sm1 0.02778(17) 0.02529(16) 0.02286(16) 0.00280(11) 0.00434(12) 0.01366(14)
O1 0.032(2) 0.037(2) 0.025(2) 0.0041(17) 0.0074(18) 0.021(2)
O2 0.034(2) 0.025(2) 0.026(2) 0.0053(17) 0.0044(18) 0.0115(19)
O3 0.033(2) 0.024(2) 0.030(2) 0.0008(17) 0.0014(18) 0.0161(19)
O4 0.049(3) 0.038(2) 0.026(2) 0.0076(18) 0.0096(19) 0.032(2)
O5 0.038(3) 0.033(2) 0.051(3) -0.001(2) 0.018(2) 0.008(2)
O6 0.061(3) 0.077(4) 0.042(3) 0.013(3) 0.009(2) 0.053(3)
N1 0.027(3) 0.024(2) 0.022(2) 0.0026(19) 0.007(2) 0.013(2)
C1 0.040(2) 0.035(2) 0.031(2) 0.009(2) 0.016(2) 0.020(2)
C2 0.045(3) 0.040(2) 0.038(3) 0.010(2) 0.017(2) 0.027(2)
C3 0.051(3) 0.043(2) 0.036(2) 0.004(2) 0.018(2) 0.028(2)
C4 0.045(3) 0.034(2) 0.031(2) 0.006(2) 0.018(2) 0.018(2)
C5 0.043(2) 0.033(2) 0.029(2) 0.0117(19) 0.013(2) 0.019(2)
C6 0.036(2) 0.031(2) 0.030(2) 0.0108(19) 0.016(2) 0.0193(19)
C7 0.035(2) 0.027(2) 0.027(2) 0.0093(19) 0.012(2) 0.016(2)
C8 0.034(2) 0.027(2) 0.026(2) 0.0050(18) 0.0093(19) 0.0172(19)
C9 0.031(2) 0.024(2) 0.031(2) 0.0025(19) 0.009(2) 0.016(2)
C10 0.037(2) 0.032(2) 0.037(3) 0.003(2) 0.009(2) 0.019(2)
C11 0.036(3) 0.034(2) 0.044(3) 0.003(2) 0.014(2) 0.016(2)
C12 0.040(3) 0.033(2) 0.045(3) 0.007(2) 0.021(2) 0.015(2)
C13 0.042(3) 0.025(2) 0.035(3) 0.007(2) 0.016(2) 0.018(2)
C14 0.035(2) 0.025(2) 0.031(2) 0.0044(19) 0.013(2) 0.0191(19)
C15 0.033(2) 0.029(2) 0.028(2) 0.004(2) 0.006(2) 0.018(2)
C16 0.035(3) 0.027(3) 0.019(3) 0.008(2) 0.005(2) 0.017(2)
C17 0.058(3) 0.058(3) 0.045(3) 0.005(3) 0.015(3) 0.043(3)
C18 0.090(5) 0.071(4) 0.062(4) 0.020(4) 0.019(4) 0.056(4)
C19 0.060(4) 0.091(5) 0.071(5) 0.003(4) 0.011(4) 0.054(4)
C20 0.091(5) 0.091(5) 0.070(5) 0.004(4) 0.015(4) 0.071(4)
C21 0.054(3) 0.042(3) 0.030(3) 0.005(2) 0.018(3) 0.021(3)
C22 0.075(5) 0.086(5) 0.037(4) 0.000(4) 0.022(4) 0.012(4)
C23 0.082(5) 0.047(4) 0.042(4) 0.000(3) 0.013(4) 0.024(4)
C24 0.092(5) 0.062(4) 0.035(4) 0.004(3) 0.010(4) 0.041(4)
C25 0.040(3) 0.053(3) 0.061(4) 0.006(3) 0.011(3) 0.004(2)
C26 0.094(3) 0.094(3) 0.097(3) 0.0216(11) 0.0297(12) 0.0509(16)
C27 0.052(5) 0.116(6) 0.089(6) 0.021(5) 0.021(5) -0.011(5)
C28 0.057(5) 0.083(5) 0.078(5) 0.000(5) 0.000(4) 0.005(4)
C29 0.048(3) 0.033(3) 0.040(3) 0.012(2) 0.017(3) 0.015(3)
C30 0.060(4) 0.039(3) 0.056(4) 0.020(3) 0.012(3) 0.020(3)
C31 0.073(5) 0.049(4) 0.031(3) 0.008(3) 0.014(3) 0.019(4)
C32 0.065(5) 0.053(4) 0.059(4) 0.032(3) 0.027(4) 0.019(4)
C33 0.072(4) 0.057(4) 0.092(5) -0.007(3) 0.047(4) 0.016(3)
C34 0.074(6) 0.053(5) 0.094(6) 0.003(5) 0.047(5) 0.012(4)
C34' 0.072(5) 0.052(5) 0.092(6) 0.001(5) 0.043(5) 0.015(4)
C35 0.068(6) 0.055(5) 0.093(6) 0.005(5) 0.045(5) 0.017(4)
C35' 0.075(6) 0.055(5) 0.094(6) 0.007(5) 0.048(5) 0.010(5)
C36 0.071(5) 0.055(4) 0.092(5) 0.002(4) 0.048(5) 0.020(4)
C36' 0.070(6) 0.053(5) 0.089(6) 0.004(5) 0.046(5) 0.010(4)
C37 0.095(5) 0.086(5) 0.092(5) 0.030(4) 0.023(4) 0.060(4)
C37' 0.093(4) 0.085(4) 0.093(4) 0.038(4) 0.020(4) 0.059(4)
C38 0.100(5) 0.092(5) 0.089(5) 0.032(4) 0.023(4) 0.052(4)
C38' 0.097(5) 0.086(4) 0.089(5) 0.039(4) 0.023(4) 0.060(4)
C39 0.115(3) 0.115(3) 0.115(3) 0.0268(11) 0.0370(13) 0.0602(16)
C40' 0.088(3) 0.088(3) 0.088(3) 0.0207(12) 0.0294(13) 0.0470(15)
C40 0.101(4) 0.090(4) 0.100(4) 0.022(4) 0.024(4) 0.045(4)
C41 0.060(3) 0.062(3) 0.065(3) 0.016(3) -0.002(3) 0.011(3)
C47 0.108(7) 0.109(7) 0.108(7) 0.0247(19) 0.037(3) 0.057(4)
Cl1 0.0810(19) 0.107(2) 0.097(2) 0.0341(17) 0.0016(16) 0.0318(17)
Cl2 0.079(3) 0.071(2) 0.092(2) 0.014(2) -0.016(2) 0.036(2)
Cl2' 0.120(17) 0.044(9) 0.40(5) 0.028(19) 0.07(3) 0.017(10)
Cl5 0.096(5) 0.257(11) 0.121(6) 0.038(6) 0.020(4) 0.085(6)
Cl6 0.270(14) 0.263(13) 0.346(17) 0.207(13) 0.129(13) 0.180(12)
C43 0.110(9) 0.103(10) 0.082(8) 0.021(7) 0.037(8) 0.072(9)
C48 0.113(9) 0.095(9) 0.073(8) 0.026(7) 0.036(8) 0.068(9)
Cl3 0.78(4) 0.279(16) 0.269(15) 0.182(14) 0.35(2) 0.38(2)
C45 0.114(9) 0.105(9) 0.078(8) 0.017(7) 0.034(8) 0.081(9)
Cl4 0.37(2) 0.109(6) 0.100(8) 0.045(6) 0.128(11) 0.136(11)
C42 0.114(9) 0.108(9) 0.079(8) 0.024(7) 0.029(8) 0.070(9)
C44 0.114(9) 0.108(10) 0.089(8) 0.022(7) 0.034(8) 0.063(9)

loop_
_atom_type_symbol
_atom_type_description
_atom_type_scat_dispersion_real
_atom_type_scat_dispersion_imag
_atom_type_scat_source
C C 0.0033 0.0016 'International Tables Vol C Tables 4.2.6.8 and 6.1.1.4'
H H 0.0000 0.0000 'International Tables Vol C Tables 4.2.6.8 and 6.1.1.4'
N N 0.0061 0.0033 'International Tables Vol C Tables 4.2.6.8 and 6.1.1.4'
O O 0.0106 0.0060 'International Tables Vol C Tables 4.2.6.8 and 6.1.1.4'
Sm Sm -0.1638 3.4418 'International Tables Vol C Tables 4.2.6.8 and 6.1.1.4'
Cl Cl 0.1484 0.1585 'International Tables Vol C Tables 4.2.6.8 and 6.1.1.4'

loop_
_geom_angle_atom_site_label_1
_geom_angle_atom_site_label_2
_geom_angle_atom_site_label_3
_geom_angle
_geom_angle_site_symmetry_1
_geom_angle_site_symmetry_3
O2 Sm1 O1 101.27(15) . .
O2 Sm1 O3 115.06(14) . .
O1 Sm1 O3 114.15(14) . .
O2 Sm1 O4 93.46(14) . 2_656
O1 Sm1 O4 154.29(14) . 2_656
O3 Sm1 O4 77.26(13) . 2_656
O2 Sm1 O6 92.04(16) . .
O1 Sm1 O6 84.76(15) . .
O3 Sm1 O6 141.17(14) . .
O4 Sm1 O6 73.68(14) 2_656 .
O2 Sm1 O5 170.56(15) . .
O1 Sm1 O5 79.35(14) . .
O3 Sm1 O5 72.64(14) . .
O4 Sm1 O5 82.74(14) 2_656 .
O6 Sm1 O5 78.60(17) . .
O2 Sm1 N1 74.48(14) . .
O1 Sm1 N1 75.68(14) . .
O3 Sm1 N1 65.00(13) . .
O4 Sm1 N1 129.05(14) 2_656 .
O6 Sm1 N1 153.26(15) . .
O5 Sm1 N1 114.60(15) . .
C1 O1 Sm1 141.5(4) . .
C14 O2 Sm1 142.0(3) . .
C16 O3 Sm1 119.3(3) . .
C16 O4 Sm1 125.0(3) . 2_656
C36 O5 C33 108.8(9) . .
C36 O5 C36' 34.5(10) . .
C33 O5 C36' 100.4(9) . .
C36 O5 Sm1 124.2(8) . .
C33 O5 Sm1 126.8(4) . .
C36' O5 Sm1 120.2(8) . .
C37 O6 C40' 94.7(19) . .
C37 O6 C37' 45.6(16) . .
C40' O6 C37' 115.1(11) . .
C37 O6 C40 103.3(17) . .
C40' O6 C40 49.7(11) . .
C37' O6 C40 86.5(10) . .
C37 O6 Sm1 132.0(16) . .
C40' O6 Sm1 123.0(9) . .
C37' O6 Sm1 120.8(6) . .
C40 O6 Sm1 123.2(8) . .
C15 N1 C8 110.4(4) . .
C15 N1 C7 110.3(4) . .
C8 N1 C7 109.9(4) . .
C15 N1 Sm1 108.0(3) . .
C8 N1 Sm1 113.4(3) . .
C7 N1 Sm1 104.5(3) . .
O1 C1 C6 118.5(5) . .
O1 C1 C2 123.0(5) . .
C6 C1 C2 118.4(5) . .
C3 C2 C1 117.8(6) . .
C3 C2 C17 121.8(6) . .
C1 C2 C17 120.4(6) . .
C2 C3 C4 124.1(6) . .
C2 C3 H3A 118.0 . .
C4 C3 H3A 118.0 . .
C5 C4 C3 117.4(6) . .
C5 C4 C21 122.1(6) . .
C3 C4 C21 120.4(6) . .
C4 C5 C6 121.2(6) . .
C4 C5 H5A 119.4 . .
C6 C5 H5A 119.4 . .
C5 C6 C1 121.1(5) . .
C5 C6 C7 119.3(5) . .
C1 C6 C7 119.6(5) . .
C6 C7 N1 115.0(4) . .
C6 C7 H7A 108.5 . .
N1 C7 H7A 108.5 . .
C6 C7 H7B 108.5 . .
N1 C7 H7B 108.5 . .
H7A C7 H7B 107.5 . .
N1 C8 C9 115.5(4) . .
N1 C8 H8A 108.4 . .
C9 C8 H8A 108.4 . .
N1 C8 H8B 108.4 . .
C9 C8 H8B 108.4 . .
H8A C8 H8B 107.5 . .
C10 C9 C14 120.9(6) . .
C10 C9 C8 118.5(5) . .
C14 C9 C8 120.4(5) . .
C11 C10 C9 121.2(6) . .
C11 C10 H10A 119.4 . .
C9 C10 H10A 119.4 . .
C12 C11 C10 116.8(6) . .
C12 C11 C25 122.6(6) . .
C10 C11 C25 120.6(6) . .
C11 C12 C13 124.8(6) . .
C11 C12 H12A 117.6 . .
C13 C12 H12A 117.6 . .
C12 C13 C14 117.7(6) . .
C12 C13 C29 121.6(6) . .
C14 C13 C29 120.7(6) . .
O2 C14 C9 119.2(5) . .
O2 C14 C13 122.3(5) . .
C9 C14 C13 118.6(6) . .
N1 C15 C16 113.1(5) . .
N1 C15 H15A 109.0 . .
C16 C15 H15A 109.0 . .
N1 C15 H15B 108.9 . .
C16 C15 H15B 109.0 . .
H15A C15 H15B 107.8 . .
O4 C16 O3 124.8(5) . .
O4 C16 C15 117.1(5) . .
O3 C16 C15 118.1(5) . .
C18 C17 C19 111.9(7) . .
C18 C17 C20 105.8(7) . .
C19 C17 C20 108.1(7) . .
C18 C17 C2 110.3(6) . .
C19 C17 C2 109.2(6) . .
C20 C17 C2 111.6(6) . .
C17 C18 H18A 109.5 . .
C17 C18 H18B 109.5 . .
H18A C18 H18B 109.5 . .
C17 C18 H18C 109.5 . .
H18A C18 H18C 109.5 . .
H18B C18 H18C 109.5 . .
C17 C19 H19A 109.5 . .
C17 C19 H19B 109.5 . .
H19A C19 H19B 109.5 . .
C17 C19 H19C 109.5 . .
H19A C19 H19C 109.5 . .
H19B C19 H19C 109.5 . .
C17 C20 H20A 109.5 . .
C17 C20 H20B 109.5 . .
H20A C20 H20B 109.5 . .
C17 C20 H20C 109.5 . .
H20A C20 H20C 109.5 . .
H20B C20 H20C 109.5 . .
C22 C21 C23 111.0(6) . .
C22 C21 C4 110.3(6) . .
C23 C21 C4 109.4(6) . .
C22 C21 C24 107.9(7) . .
C23 C21 C24 106.5(6) . .
C4 C21 C24 111.8(6) . .
C21 C22 H22A 109.5 . .
C21 C22 H22B 109.5 . .
H22A C22 H22B 109.5 . .
C21 C22 H22C 109.5 . .
H22A C22 H22C 109.5 . .
H22B C22 H22C 109.5 . .
C21 C23 H23A 109.5 . .
C21 C23 H23B 109.5 . .
H23A C23 H23B 109.5 . .
C21 C23 H23C 109.5 . .
H23A C23 H23C 109.5 . .
H23B C23 H23C 109.5 . .
C21 C24 H24A 109.5 . .
C21 C24 H24B 109.5 . .
H24A C24 H24B 109.5 . .
C21 C24 H24C 109.5 . .
H24A C24 H24C 109.5 . .
H24B C24 H24C 109.5 . .
C27 C25 C28 108.0(8) . .
C27 C25 C26 108.4(9) . .
C28 C25 C26 108.6(8) . .
C27 C25 C11 113.1(7) . .
C28 C25 C11 110.7(7) . .
C26 C25 C11 108.1(7) . .
C25 C26 H26A 109.5 . .
C25 C26 H26B 109.5 . .
H26A C26 H26B 109.5 . .
C25 C26 H26C 109.5 . .
H26A C26 H26C 109.5 . .
H26B C26 H26C 109.5 . .
C25 C27 H27A 109.5 . .
C25 C27 H27B 109.5 . .
H27A C27 H27B 109.5 . .
C25 C27 H27C 109.5 . .
H27A C27 H27C 109.5 . .
H27B C27 H27C 109.5 . .
C25 C28 H28A 109.5 . .
C25 C28 H28B 109.5 . .
H28A C28 H28B 109.5 . .
C25 C28 H28C 109.5 . .
H28A C28 H28C 109.5 . .
H28B C28 H28C 109.5 . .
C31 C29 C30 110.0(6) . .
C31 C29 C13 110.6(5) . .
C30 C29 C13 109.4(5) . .
C31 C29 C32 107.4(6) . .
C30 C29 C32 107.4(6) . .
C13 C29 C32 112.0(6) . .
C29 C30 H30A 109.5 . .
C29 C30 H30B 109.5 . .
H30A C30 H30B 109.5 . .
C29 C30 H30C 109.5 . .
H30A C30 H30C 109.5 . .
H30B C30 H30C 109.5 . .
C29 C31 H31A 109.5 . .
C29 C31 H31B 109.5 . .
H31A C31 H31B 109.5 . .
C29 C31 H31C 109.5 . .
H31A C31 H31C 109.5 . .
H31B C31 H31C 109.5 . .
C29 C32 H32A 109.5 . .
C29 C32 H32B 109.5 . .
H32A C32 H32B 109.5 . .
C29 C32 H32C 109.5 . .
H32A C32 H32C 109.5 . .
H32B C32 H32C 109.5 . .
C34' C33 O5 108.5(10) . .
C34' C33 C34 34.5(10) . .
O5 C33 C34 98.2(9) . .
C34' C33 H33A 125.7 . .
O5 C33 H33A 125.7 . .
C34 C33 H33A 125.7 . .
C35 C34 C33 101.6(15) . .
C35 C34 H34A 111.4 . .
C33 C34 H34A 111.4 . .
C35 C34 H34B 111.4 . .
C33 C34 H34B 111.4 . .
H34A C34 H34B 109.3 . .
C33 C34' C35' 95.3(14) . .
C33 C34' H34C 112.7 . .
C35' C34' H34C 112.7 . .
C33 C34' H34D 112.7 . .
C35' C34' H34D 112.7 . .
H34C C34' H34D 110.2 . .
C36 C35 C34 102.3(16) . .
C36 C35 H35A 111.3 . .
C34 C35 H35A 111.3 . .
C36 C35 H35B 111.3 . .
C34 C35 H35B 111.3 . .
H35A C35 H35B 109.2 . .
C36' C35' C34' 107.5(18) . .
C36' C35' H35D 126.3 . .
C34' C35' H35D 126.3 . .
O5 C36 C35 110.7(14) . .
O5 C36 H36A 109.5 . .
C35 C36 H36A 109.5 . .
O5 C36 H36B 109.5 . .
C35 C36 H36B 109.5 . .
H36A C36 H36B 108.1 . .
C35' C36' O5 110.4(18) . .
C35' C36' H36C 124.8 . .
O5 C36' H36C 124.8 . .
C37' C37 O6 76(2) . .
C37' C37 C38' 64(2) . .
O6 C37 C38' 106(2) . .
C37' C37 C39 98(3) . .
O6 C37 C39 84.8(19) . .
C38' C37 C39 46.9(13) . .
C37' C37 C40' 101(3) . .
O6 C37 C40' 44.8(13) . .
C38' C37 C40' 84.1(19) . .
C39 C37 C40' 44.2(10) . .
C37 C37' C38' 74(2) . .
C37 C37' O6 58.1(19) . .
C38' C37' O6 102.1(13) . .
C37 C37' C38 109(2) . .
C38' C37' C38 45.7(11) . .
O6 C37' C38 97.1(12) . .
C38' C38 C37' 62.7(15) . .
C38' C38 C40 100(2) . .
C37' C38 C40 85.1(14) . .
C38' C38 C39 47.4(14) . .
C37' C38 C39 83.2(12) . .
C40 C38 C39 58.9(12) . .
C38 C38' C39 94.9(19) . .
C38 C38' C37' 71.6(16) . .
C39 C38' C37' 107.7(14) . .
C38 C38' C37 104(2) . .
C39 C38' C37 79.6(18) . .
C37' C38' C37 41.9(14) . .
C38' C39 C40' 112.2(14) . .
C38' C39 C40 84.1(13) . .
C40' C39 C40 46.1(11) . .
C38' C39 C37 53.5(14) . .
C40' C39 C37 70.4(14) . .
C40 C39 C37 77.5(13) . .
C38' C39 C38 37.7(10) . .
C40' C39 C38 92.0(12) . .
C40 C39 C38 50.7(10) . .
C37 C39 C38 69.3(14) . .
C40 C40' O6 74.1(16) . .
C40 C40' C39 78.6(16) . .
O6 C40' C39 100.8(14) . .
C40 C40' C37 86.4(19) . .
O6 C40' C37 40.5(11) . .
C39 C40' C37 65.4(13) . .
C40' C40 C38 118(2) . .
C40' C40 O6 56.2(13) . .
C38 C40 O6 90.9(14) . .
C40' C40 C39 55.3(13) . .
C38 C40 C39 70.4(13) . .
O6 C40 C39 81.9(11) . .
Cl2' C41 Cl1 105.7(11) . .
Cl2' C41 Cl2 41.5(14) . .
Cl1 C41 Cl2 115.2(5) . .
Cl5 C47 Cl6 114.8(16) . .
Cl5 C47 H47A 108.6 . .
Cl6 C47 H47A 108.6 . .
Cl5 C47 H47B 108.6 . .
Cl6 C47 H47B 108.6 . .
H47A C47 H47B 107.5 . .
Cl2' Cl2 C41 62.7(13) . .
Cl2 Cl2' C41 75.8(15) . .
Cl4 C43 C48 111(6) . .
Cl4 C43 C42 45(4) . .
C48 C43 C42 80(2) . .
C45 C48 Cl3 67.0(18) . .
C45 C48 C43 97(2) . .
Cl3 C48 C43 115(2) . .
C45 C48 Cl4 79.9(17) . .
Cl3 C48 Cl4 116.9(16) . .
C43 C48 Cl4 19.7(16) . .
C48 Cl3 C45 53.4(13) . .
C48 Cl3 C44 91.5(16) . .
C45 Cl3 C44 46.4(14) . .
C48 C45 C44 125(2) . .
C48 C45 Cl3 59.6(15) . .
C44 C45 Cl3 82.8(17) . .
C48 C45 C42 109(2) . .
C44 C45 C42 54.8(16) . .
Cl3 C45 C42 119.5(17) . .
C48 C45 Cl4 63.1(15) . .
C44 C45 Cl4 92.0(16) . .
Cl3 C45 Cl4 102.4(14) . .
C42 C45 Cl4 47.7(13) . .
C43 Cl4 C42 117(5) . .
C43 Cl4 C48 49(4) . .
C42 Cl4 C48 82.0(12) . .
C43 Cl4 C45 82(5) . .
C42 Cl4 C45 45.8(11) . .
C48 Cl4 C45 37.0(9) . .
C44 C42 C45 57.5(16) . .
C44 C42 Cl4 124(2) . .
C45 C42 Cl4 86.5(17) . .
C44 C42 C43 106(2) . .
C45 C42 C43 73.7(19) . .
Cl4 C42 C43 18.1(12) . .
C42 C44 C45 67.7(19) . .
C42 C44 Cl3 105(2) . .
C45 C44 Cl3 50.8(13) . .

loop_
_geom_bond_atom_site_label_1
_geom_bond_atom_site_label_2
_geom_bond_distance
_geom_bond_site_symmetry_2
Sm1 O2 2.194(4) .
Sm1 O1 2.203(4) .
Sm1 O3 2.382(4) .
Sm1 O4 2.414(4) 2_656
Sm1 O6 2.502(4) .
Sm1 O5 2.557(4) .
Sm1 N1 2.605(4) .
O1 C1 1.334(7) .
O2 C14 1.328(7) .
O3 C16 1.260(7) .
O4 C16 1.249(7) .
O4 Sm1 2.414(4) 2_656
O5 C36 1.446(19) .
O5 C33 1.447(9) .
O5 C36' 1.45(2) .
O6 C37 1.33(3) .
O6 C40' 1.44(2) .
O6 C37' 1.518(15) .
O6 C40 1.66(2) .
N1 C15 1.465(7) .
N1 C8 1.493(7) .
N1 C7 1.500(7) .
C1 C6 1.410(8) .
C1 C2 1.422(8) .
C2 C3 1.391(8) .
C2 C17 1.530(9) .
C3 C4 1.393(9) .
C3 H3A 0.9300 .
C4 C5 1.379(8) .
C4 C21 1.535(8) .
C5 C6 1.394(8) .
C5 H5A 0.9300 .
C6 C7 1.500(8) .
C7 H7A 0.9700 .
C7 H7B 0.9700 .
C8 C9 1.496(8) .
C8 H8A 0.9700 .
C8 H8B 0.9700 .
C9 C10 1.401(8) .
C9 C14 1.408(8) .
C10 C11 1.387(9) .
C10 H10A 0.9300 .
C11 C12 1.385(9) .
C11 C25 1.536(10) .
C12 C13 1.389(9) .
C12 H12A 0.9300 .
C13 C14 1.417(8) .
C13 C29 1.537(9) .
C15 C16 1.507(7) .
C15 H15A 0.9700 .
C15 H15B 0.9700 .
C17 C18 1.512(11) .
C17 C19 1.523(10) .
C17 C20 1.529(10) .
C18 H18A 0.9600 .
C18 H18B 0.9600 .
C18 H18C 0.9600 .
C19 H19A 0.9600 .
C19 H19B 0.9600 .
C19 H19C 0.9600 .
C20 H20A 0.9600 .
C20 H20B 0.9600 .
C20 H20C 0.9600 .
C21 C22 1.506(10) .
C21 C23 1.512(9) .
C21 C24 1.536(10) .
C22 H22A 0.9600 .
C22 H22B 0.9600 .
C22 H22C 0.9600 .
C23 H23A 0.9600 .
C23 H23B 0.9600 .
C23 H23C 0.9600 .
C24 H24A 0.9600 .
C24 H24B 0.9600 .
C24 H24C 0.9600 .
C25 C27 1.478(12) .
C25 C28 1.500(12) .
C25 C26 1.514(12) .
C26 H26A 0.9600 .
C26 H26B 0.9600 .
C26 H26C 0.9600 .
C27 H27A 0.9600 .
C27 H27B 0.9600 .
C27 H27C 0.9600 .
C28 H28A 0.9600 .
C28 H28B 0.9600 .
C28 H28C 0.9600 .
C29 C31 1.526(9) .
C29 C30 1.531(10) .
C29 C32 1.546(9) .
C30 H30A 0.9600 .
C30 H30B 0.9600 .
C30 H30C 0.9600 .
C31 H31A 0.9600 .
C31 H31B 0.9600 .
C31 H31C 0.9600 .
C32 H32A 0.9600 .
C32 H32B 0.9600 .
C32 H32C 0.9600 .
C33 C34' 1.444(19) .
C33 C34 1.66(2) .
C33 H33A 0.9300 .
C34 C35 1.48(3) .
C34 H34A 0.9700 .
C34 H34B 0.9700 .
C34' C35' 1.59(3) .
C34' H34C 0.9700 .
C34' H34D 0.9700 .
C35 C36 1.45(2) .
C35 H35A 0.9700 .
C35 H35B 0.9700 .
C35' C36' 1.36(3) .
C35' H35D 0.9300 .
C36 H36A 0.9700 .
C36 H36B 0.9700 .
C36' H36C 0.9300 .
C37 C37' 1.12(4) .
C37 C38' 1.61(4) .
C37 C39 1.96(4) .
C37 C40' 2.04(4) .
C37' C38' 1.50(2) .
C37' C38 1.61(2) .
C38 C38' 1.21(3) .
C38 C40 1.62(3) .
C38 C39 1.97(3) .
C38' C39 1.46(2) .
C39 C40' 1.51(2) .
C39 C40 1.79(3) .
C40' C40 1.32(3) .
C41 Cl2' 1.58(3) .
C41 Cl1 1.701(8) .
C41 Cl2 1.727(10) .
C47 Cl5 1.55(2) .
C47 Cl6 1.64(2) .
C47 H47A 0.9700 .
C47 H47B 0.9700 .
Cl2 Cl2' 1.18(4) .
C43 Cl4 0.67(4) .
C43 C48 1.51(4) .
C43 C42 1.92(5) .
C48 C45 1.25(3) .
C48 Cl3 1.35(2) .
C48 Cl4 1.86(2) .
Cl3 C45 1.44(3) .
Cl3 C44 1.84(3) .
C45 C44 1.34(3) .
C45 C42 1.47(3) .
C45 Cl4 2.05(3) .
Cl4 C42 1.52(3) .
C42 C44 1.30(3) .

loop_
_geom_torsion_atom_site_label_1
_geom_torsion_atom_site_label_2
_geom_torsion_atom_site_label_3
_geom_torsion_atom_site_label_4
_geom_torsion
_geom_torsion_site_symmetry_1
O2 Sm1 O1 C1 -61.1(6) .
O3 Sm1 O1 C1 63.1(6) .
O4 Sm1 O1 C1 175.1(5) 2_656
O6 Sm1 O1 C1 -152.1(6) .
O5 Sm1 O1 C1 128.5(6) .
N1 Sm1 O1 C1 9.5(6) .
O1 Sm1 O2 C14 96.5(6) .
O3 Sm1 O2 C14 -27.1(6) .
O4 Sm1 O2 C14 -104.7(6) 2_656
O6 Sm1 O2 C14 -178.4(6) .
O5 Sm1 O2 C14 -170.6(8) .
N1 Sm1 O2 C14 25.0(6) .
O2 Sm1 O3 C16 21.6(4) .
O1 Sm1 O3 C16 -94.9(4) .
O4 Sm1 O3 C16 109.5(4) 2_656
O6 Sm1 O3 C16 151.7(4) .
O5 Sm1 O3 C16 -164.2(4) .
N1 Sm1 O3 C16 -35.4(4) .
O2 Sm1 O5 C36 -89.3(15) .
O1 Sm1 O5 C36 5.4(12) .
O3 Sm1 O5 C36 125.1(12) .
O4 Sm1 O5 C36 -156.1(12) 2_656
O6 Sm1 O5 C36 -81.3(12) .
N1 Sm1 O5 C36 74.1(12) .
O2 Sm1 O5 C33 95.8(11) .
O1 Sm1 O5 C33 -169.5(6) .
O3 Sm1 O5 C33 -49.8(6) .
O4 Sm1 O5 C33 29.1(6) 2_656
O6 Sm1 O5 C33 103.8(6) .
N1 Sm1 O5 C33 -100.8(6) .
O2 Sm1 O5 C36' -130.0(13) .
O1 Sm1 O5 C36' -35.3(10) .
O3 Sm1 O5 C36' 84.3(10) .
O4 Sm1 O5 C36' 163.2(10) 2_656
O6 Sm1 O5 C36' -122.1(10) .
N1 Sm1 O5 C36' 33.4(10) .
O2 Sm1 O6 C37 -16(2) .
O1 Sm1 O6 C37 85(2) .
O3 Sm1 O6 C37 -152(2) .
O4 Sm1 O6 C37 -109(2) 2_656
O5 Sm1 O6 C37 165(2) .
N1 Sm1 O6 C37 42(2) .
O2 Sm1 O6 C40' -152.2(11) .
O1 Sm1 O6 C40' -51.1(11) .
O3 Sm1 O6 C40' 71.7(11) .
O4 Sm1 O6 C40' 114.8(11) 2_656
O5 Sm1 O6 C40' 29.1(11) .
N1 Sm1 O6 C40' -93.9(11) .
O2 Sm1 O6 C37' 39.7(8) .
O1 Sm1 O6 C37' 140.8(8) .
O3 Sm1 O6 C37' -96.4(8) .
O4 Sm1 O6 C37' -53.3(8) 2_656
O5 Sm1 O6 C37' -139.0(8) .
N1 Sm1 O6 C37' 98.1(8) .
O2 Sm1 O6 C40 147.6(11) .
O1 Sm1 O6 C40 -111.3(11) .
O3 Sm1 O6 C40 11.5(11) .
O4 Sm1 O6 C40 54.6(11) 2_656
O5 Sm1 O6 C40 -31.1(11) .
N1 Sm1 O6 C40 -154.1(11) .
O2 Sm1 N1 C15 -97.1(4) .
O1 Sm1 N1 C15 156.6(4) .
O3 Sm1 N1 C15 30.8(3) .
O4 Sm1 N1 C15 -15.4(4) 2_656
O6 Sm1 N1 C15 -159.1(4) .
O5 Sm1 N1 C15 85.7(4) .
O2 Sm1 N1 C8 25.7(3) .
O1 Sm1 N1 C8 -80.6(4) .
O3 Sm1 N1 C8 153.6(4) .
O4 Sm1 N1 C8 107.3(4) 2_656
O6 Sm1 N1 C8 -36.4(6) .
O5 Sm1 N1 C8 -151.5(3) .
O2 Sm1 N1 C7 145.4(3) .
O1 Sm1 N1 C7 39.1(3) .
O3 Sm1 N1 C7 -86.7(3) .
O4 Sm1 N1 C7 -132.9(3) 2_656
O6 Sm1 N1 C7 83.4(5) .
O5 Sm1 N1 C7 -31.8(3) .
Sm1 O1 C1 C6 -32.7(9) .
Sm1 O1 C1 C2 145.1(5) .
O1 C1 C2 C3 -179.6(6) .
C6 C1 C2 C3 -1.8(9) .
O1 C1 C2 C17 -0.6(10) .
C6 C1 C2 C17 177.1(6) .
C1 C2 C3 C4 1.1(10) .
C17 C2 C3 C4 -177.9(7) .
C2 C3 C4 C5 0.8(10) .
C2 C3 C4 C21 177.9(6) .
C3 C4 C5 C6 -1.8(10) .
C21 C4 C5 C6 -178.9(6) .
C4 C5 C6 C1 1.0(10) .
C4 C5 C6 C7 178.5(6) .
O1 C1 C6 C5 178.7(6) .
C2 C1 C6 C5 0.8(9) .
O1 C1 C6 C7 1.2(9) .
C2 C1 C6 C7 -176.6(6) .
C5 C6 C7 N1 -117.3(6) .
C1 C6 C7 N1 60.2(7) .
C15 N1 C7 C6 166.7(5) .
C8 N1 C7 C6 44.6(6) .
Sm1 N1 C7 C6 -77.4(5) .
C15 N1 C8 C9 57.5(6) .
C7 N1 C8 C9 179.5(5) .
Sm1 N1 C8 C9 -63.9(5) .
N1 C8 C9 C10 -126.2(5) .
N1 C8 C9 C14 58.7(7) .
C14 C9 C10 C11 1.8(9) .
C8 C9 C10 C11 -173.3(5) .
C9 C10 C11 C12 0.4(9) .
C9 C10 C11 C25 178.0(6) .
C10 C11 C12 C13 -1.8(9) .
C25 C11 C12 C13 -179.4(6) .
C11 C12 C13 C14 0.9(9) .
C11 C12 C13 C29 179.0(6) .
Sm1 O2 C14 C9 -38.9(8) .
Sm1 O2 C14 C13 142.0(5) .
C10 C9 C14 O2 178.2(5) .
C8 C9 C14 O2 -6.9(7) .
C10 C9 C14 C13 -2.7(8) .
C8 C9 C14 C13 172.3(5) .
C12 C13 C14 O2 -179.5(5) .
C29 C13 C14 O2 2.4(8) .
C12 C13 C14 C9 1.4(8) .
C29 C13 C14 C9 -176.7(5) .
C8 N1 C15 C16 -152.7(5) .
C7 N1 C15 C16 85.6(6) .
Sm1 N1 C15 C16 -28.1(5) .
Sm1 O4 C16 O3 41.7(8) 2_656
Sm1 O4 C16 C15 -136.2(4) 2_656
Sm1 O3 C16 O4 -144.5(5) .
Sm1 O3 C16 C15 33.3(6) .
N1 C15 C16 O4 178.5(5) .
N1 C15 C16 O3 0.4(7) .
C3 C2 C17 C18 118.6(7) .
C1 C2 C17 C18 -60.3(8) .
C3 C2 C17 C19 -118.1(7) .
C1 C2 C17 C19 63.0(9) .
C3 C2 C17 C20 1.4(10) .
C1 C2 C17 C20 -177.6(7) .
C5 C4 C21 C22 -124.4(8) .
C3 C4 C21 C22 58.6(9) .
C5 C4 C21 C23 113.2(7) .
C3 C4 C21 C23 -63.7(9) .
C5 C4 C21 C24 -4.4(9) .
C3 C4 C21 C24 178.6(6) .
C12 C11 C25 C27 -2.7(11) .
C10 C11 C25 C27 179.8(8) .
C12 C11 C25 C28 118.5(8) .
C10 C11 C25 C28 -59.0(10) .
C12 C11 C25 C26 -122.7(8) .
C10 C11 C25 C26 59.8(9) .
C12 C13 C29 C31 120.8(7) .
C14 C13 C29 C31 -61.1(8) .
C12 C13 C29 C30 -117.9(7) .
C14 C13 C29 C30 60.2(7) .
C12 C13 C29 C32 1.1(9) .
C14 C13 C29 C32 179.2(6) .
C36 O5 C33 C34' 6.1(17) .
C36' O5 C33 C34' 40.8(16) .
Sm1 O5 C33 C34' -178.4(11) .
C36 O5 C33 C34 -27.7(15) .
C36' O5 C33 C34 6.9(14) .
Sm1 O5 C33 C34 147.8(9) .
C34' C33 C34 C35 -70(2) .
O5 C33 C34 C35 41.3(17) .
O5 C33 C34' C35' -41.3(17) .
C34 C33 C34' C35' 35.8(16) .
C33 C34 C35 C36 -39(2) .
C33 C34' C35' C36' 27(2) .
C33 O5 C36 C35 5(2) .
C36' O5 C36 C35 -75(2) .
Sm1 O5 C36 C35 -170.3(13) .
C34 C35 C36 O5 23(3) .
C34' C35' C36' O5 -5(3) .
C36 O5 C36' C35' 88(3) .
C33 O5 C36' C35' -20.3(19) .
Sm1 O5 C36' C35' -164.6(14) .
C40' O6 C37 C37' -121(2) .
C40 O6 C37 C37' -71(2) .
Sm1 O6 C37 C37' 95(2) .
C40' O6 C37 C38' -64(2) .
C37' O6 C37 C38' 58(2) .
C40 O6 C37 C38' -14(3) .
Sm1 O6 C37 C38' 152.3(13) .
C40' O6 C37 C39 -21.3(15) .
C37' O6 C37 C39 100(2) .
C40 O6 C37 C39 28.3(17) .
Sm1 O6 C37 C39 -165.5(8) .
C37' O6 C37 C40' 121(2) .
C40 O6 C37 C40' 49.6(12) .
Sm1 O6 C37 C40' -144(2) .
O6 C37 C37' C38' 115.9(17) .
C39 C37 C37' C38' 33.3(13) .
C40' C37 C37' C38' 78.0(17) .
C38' C37 C37' O6 -115.9(17) .
C39 C37 C37' O6 -82.6(17) .
C40' C37 C37' O6 -37.9(11) .
O6 C37 C37' C38 86.4(17) .
C38' C37 C37' C38 -29.5(17) .
C39 C37 C37' C38 4(2) .
C40' C37 C37' C38 49(2) .
C40' O6 C37' C37 71(3) .
C40 O6 C37' C37 112(3) .
Sm1 O6 C37' C37 -120(2) .
C37 O6 C37' C38' -62(2) .
C40' O6 C37' C38' 8.5(17) .
C40 O6 C37' C38' 50.4(14) .
Sm1 O6 C37' C38' 177.5(10) .
C37 O6 C37' C38 -108(3) .
C40' O6 C37' C38 -37.7(16) .
C40 O6 C37' C38 4.2(14) .
Sm1 O6 C37' C38 131.3(10) .
C37 C37' C38 C38' 41(3) .
O6 C37' C38 C38' 100.0(17) .
C37 C37' C38 C40 -63(3) .
C38' C37' C38 C40 -104(2) .
O6 C37' C38 C40 -4.3(14) .
C37 C37' C38 C39 -4(2) .
C38' C37' C38 C39 -45.1(14) .
O6 C37' C38 C39 54.9(10) .
C37' C38 C38' C39 -107.0(14) .
C40 C38 C38' C39 -28.1(19) .
C40 C38 C38' C37' 79.0(16) .
C39 C38 C38' C37' 107.0(14) .
C37' C38 C38' C37 -26.6(18) .
C40 C38 C38' C37 52(2) .
C39 C38 C38' C37 80(2) .
C37 C37' C38' C38 -140(3) .
O6 C37' C38' C38 -88.1(17) .
C37 C37' C38' C39 -50(2) .
O6 C37' C38' C39 1.2(18) .
C38 C37' C38' C39 89.3(19) .
O6 C37' C38' C37 51(2) .
C38 C37' C38' C37 140(3) .
C37' C37 C38' C38 39(3) .
O6 C37 C38' C38 -26(3) .
C39 C37 C38' C38 -92(2) .
C40' C37 C38' C38 -65(2) .
C37' C37 C38' C39 132(2) .
O6 C37 C38' C39 66(2) .
C40' C37 C38' C39 27.1(13) .
O6 C37 C38' C37' -66(2) .
C39 C37 C38' C37' -132(2) .
C40' C37 C38' C37' -105(2) .
C38 C38' C39 C40' 62(2) .
C37' C38' C39 C40' -10(2) .
C37 C38' C39 C40' -41.4(19) .
C38 C38' C39 C40 24.9(17) .
C37' C38' C39 C40 -47.3(16) .
C37 C38' C39 C40 -78.7(16) .
C38 C38' C39 C37 104(2) .
C37' C38' C39 C37 31.4(15) .
C37' C38' C39 C38 -72.2(17) .
C37 C38' C39 C38 -104(2) .
C37' C37 C39 C38' -43(2) .
O6 C37 C39 C38' -118(2) .
C40' C37 C39 C38' -139.5(19) .
C37' C37 C39 C40' 97(2) .
O6 C37 C39 C40' 21.6(16) .
C38' C37 C39 C40' 139.5(19) .
C37' C37 C39 C40 49(2) .
O6 C37 C39 C40 -26.0(17) .
C38' C37 C39 C40 92.0(16) .
C40' C37 C39 C40 -47.5(11) .
C37' C37 C39 C38 -3.1(19) .
O6 C37 C39 C38 -78.5(18) .
C38' C37 C39 C38 39.5(12) .
C40' C37 C39 C38 -100.0(13) .
C37' C38 C39 C38' 58.9(16) .
C40 C38 C39 C38' 147(2) .
C38' C38 C39 C40' -124.9(19) .
C37' C38 C39 C40' -66.1(13) .
C40 C38 C39 C40' 22.4(14) .
C38' C38 C39 C40 -147(2) .
C37' C38 C39 C40 -88.4(14) .
C38' C38 C39 C37 -56.7(18) .
C37' C38 C39 C37 2.1(13) .
C40 C38 C39 C37 90.6(16) .
C37 O6 C40' C40 103(2) .
C37' O6 C40' C40 60.9(16) .
Sm1 O6 C40' C40 -107.8(14) .
C37 O6 C40' C39 29(2) .
C37' O6 C40' C39 -13.8(17) .
C40 O6 C40' C39 -74.7(16) .
Sm1 O6 C40' C39 177.5(7) .
C37' O6 C40' C37 -42.5(16) .
C40 O6 C40' C37 -103(2) .
Sm1 O6 C40' C37 148.8(19) .
C38' C39 C40' C40 -56.9(19) .
C37 C39 C40' C40 -91.3(19) .
C38 C39 C40' C40 -24.1(16) .
C38' C39 C40' O6 14.2(19) .
C40 C39 C40' O6 71.2(16) .
C37 C39 C40' O6 -20.1(15) .
C38 C39 C40' O6 47.1(14) .
C38' C39 C40' C37 34.3(17) .
C40 C39 C40' C37 91.3(19) .
C38 C39 C40' C37 67.2(14) .
C37' C37 C40' C40 -12(3) .
O6 C37 C40' C40 -69.6(19) .
C38' C37 C40' C40 51(2) .
C39 C37 C40' C40 79.1(16) .
C37' C37 C40' O6 58(2) .
C38' C37 C40' O6 120(2) .
C39 C37 C40' O6 149(2) .
C37' C37 C40' C39 -91(2) .
O6 C37 C40' C39 -149(2) .
C38' C37 C40' C39 -28.5(14) .
O6 C40' C40 C38 -71(2) .
C39 C40' C40 C38 34(2) .
C37 C40' C40 C38 -31(2) .
C39 C40' C40 O6 104.8(12) .
C37 C40' C40 O6 39.3(10) .
O6 C40' C40 C39 -104.8(12) .
C37 C40' C40 C39 -65.6(12) .
C38' C38 C40 C40' -6(3) .
C37' C38 C40 C40' 56(2) .
C39 C38 C40 C40' -29.4(19) .
C38' C38 C40 O6 -57.2(19) .
C37' C38 C40 O6 3.9(13) .
C39 C38 C40 O6 -81.0(11) .
C38' C38 C40 C39 23.8(17) .
C37' C38 C40 C39 84.9(12) .
C37 O6 C40 C40' -85(2) .
C37' O6 C40 C40' -127.6(15) .
Sm1 O6 C40 C40' 107.4(14) .
C37 O6 C40 C38 39(2) .
C40' O6 C40 C38 123(2) .
C37' O6 C40 C38 -4.1(14) .
Sm1 O6 C40 C38 -129.2(11) .
C37 O6 C40 C39 -31(2) .
C40' O6 C40 C39 53.4(13) .
C37' O6 C40 C39 -74.1(10) .
Sm1 O6 C40 C39 160.8(6) .
C38' C39 C40 C40' 128.7(18) .
C37 C39 C40 C40' 74.8(18) .
C38 C39 C40 C40' 148(2) .
C38' C39 C40 C38 -19.4(14) .
C40' C39 C40 C38 -148(2) .
C37 C39 C40 C38 -73.3(16) .
C38' C39 C40 O6 74.5(12) .
C40' C39 C40 O6 -54.2(14) .
C37 C39 C40 O6 20.6(13) .
C38 C39 C40 O6 93.9(13) .
Cl1 C41 Cl2 Cl2' 85.3(14) .
Cl1 C41 Cl2' Cl2 -110.5(11) .
Cl4 C43 C48 C45 32(6) .
C42 C43 C48 C45 -0.9(19) .
Cl4 C43 C48 Cl3 99(6) .
C42 C43 C48 Cl3 67(2) .
C42 C43 C48 Cl4 -33(5) .
C43 C48 Cl3 C45 -86(3) .
Cl4 C48 Cl3 C45 -64.5(18) .
C45 C48 Cl3 C44 28.5(16) .
C43 C48 Cl3 C44 -58(3) .
Cl4 C48 Cl3 C44 -36(2) .
Cl3 C48 C45 C44 -53(3) .
C43 C48 C45 C44 61(3) .
Cl4 C48 C45 C44 72(3) .
C43 C48 C45 Cl3 115(2) .
Cl4 C48 C45 Cl3 125.1(12) .
Cl3 C48 C45 C42 -113.5(18) .
C43 C48 C45 C42 1(3) .
Cl4 C48 C45 C42 11.6(18) .
Cl3 C48 C45 Cl4 -125.1(12) .
C43 C48 C45 Cl4 -10.4(18) .
C44 Cl3 C45 C48 -139(2) .
C48 Cl3 C45 C44 139(2) .
C48 Cl3 C45 C42 96(3) .
C44 Cl3 C45 C42 -42(2) .
C48 Cl3 C45 Cl4 48.3(15) .
C44 Cl3 C45 Cl4 -90.5(17) .
C48 C43 Cl4 C42 -49(6) .
C42 C43 Cl4 C48 49(6) .
C48 C43 Cl4 C45 -19(3) .
C42 C43 Cl4 C45 30(3) .
C45 C48 Cl4 C43 -148(6) .
Cl3 C48 Cl4 C43 -90(6) .
C45 C48 Cl4 C42 -10.7(16) .
Cl3 C48 Cl4 C42 47(2) .
C43 C48 Cl4 C42 137(6) .
Cl3 C48 Cl4 C45 57.6(19) .
C43 C48 Cl4 C45 148(6) .
C48 C45 Cl4 C43 24(5) .
C44 C45 Cl4 C43 -105(5) .
Cl3 C45 Cl4 C43 -22(5) .
C42 C45 Cl4 C43 -141(5) .
C48 C45 Cl4 C42 165(2) .
C44 C45 Cl4 C42 35.8(18) .
Cl3 C45 Cl4 C42 119(2) .
C44 C45 Cl4 C48 -129(2) .
Cl3 C45 Cl4 C48 -46.3(15) .
C42 C45 Cl4 C48 -165(2) .
C48 C45 C42 C44 120(3) .
Cl3 C45 C42 C44 55(3) .
Cl4 C45 C42 C44 134(2) .
C48 C45 C42 Cl4 -14(2) .
C44 C45 C42 Cl4 -134(2) .
Cl3 C45 C42 Cl4 -79(2) .
C48 C45 C42 C43 -1(2) .
C44 C45 C42 C43 -121(2) .
Cl3 C45 C42 C43 -66(3) .
Cl4 C45 C42 C43 13.1(15) .
C43 Cl4 C42 C44 -2(6) .
C48 Cl4 C42 C44 -37(2) .
C45 Cl4 C42 C44 -46(2) .
C43 Cl4 C42 C45 44(5) .
C48 Cl4 C42 C45 9.0(13) .
C48 Cl4 C42 C43 -35(5) .
C45 Cl4 C42 C43 -44(5) .
Cl4 C43 C42 C44 178(5) .
C48 C43 C42 C44 -48(2) .
Cl4 C43 C42 C45 -133(6) .
C48 C43 C42 C45 0.8(17) .
C48 C43 C42 Cl4 134(6) .
Cl4 C42 C44 C45 59(2) .
C43 C42 C44 C45 58(2) .
C45 C42 C44 Cl3 -35.2(15) .
Cl4 C42 C44 Cl3 24(3) .
C43 C42 C44 Cl3 23(2) .
C48 C45 C44 C42 -90(3) .
Cl3 C45 C44 C42 -134(2) .
Cl4 C45 C44 C42 -31.9(16) .
C48 C45 C44 Cl3 44(2) .
C42 C45 C44 Cl3 134(2) .
Cl4 C45 C44 Cl3 102.2(14) .
C48 Cl3 C44 C42 12(2) .
C45 Cl3 C44 C42 43(2) .
C48 Cl3 C44 C45 -31.9(18) .
